data_7040234
loop_
_publ_author_name
'Jurca, Titel'
'Ouanounou, Sarah'
'Shih, Wei-Chih'
'Ong, Tiow-Gan'
'Yap, Glenn P. A.'
'Korobkov, Ilia'
'Gorelsky, Serge'
'Richeson, Darrin'

_publ_section_title
;
 Structural and electronic trends for five coordinate 1(st) row transition
 metal complexes: Mn(ii) to Zn(ii) captured in a bis(iminopyridine)
 framework.
;
_journal_issue 36
_journal_name_full 'Dalton transactions (Cambridge, England : 2003)'
_journal_page_first 14327
_journal_page_last 14334
_journal_paper_doi 10.1039/c6dt02598f
_journal_volume 45
_journal_year 2016
_chemical_formula_sum 'C48.5 H58 Br2 Cl3 Cu N3'
_chemical_formula_weight 1012.69
_chemical_name_systematic
;
 ?
;
_space_group_IT_number 14
_symmetry_cell_setting monoclinic
_symmetry_space_group_name_Hall '-P 2ybc'
_symmetry_space_group_name_H-M 'P 1 21/c 1'
_atom_sites_solution_hydrogens geom
_atom_sites_solution_primary direct
_atom_sites_solution_secondary difmap
_audit_creation_method SHELXL-97
_audit_update_record
;
2016-06-28 deposited with the CCDC.
2016-08-08 downloaded from the CCDC.
;
_cell_angle_alpha 90.00
_cell_angle_beta 115.478(15)
_cell_angle_gamma 90.00
_cell_formula_units_Z 4
_cell_length_a 15.461(9)
_cell_length_b 20.210(6)
_cell_length_c 17.440(5)
_cell_measurement_reflns_used 998
_cell_measurement_temperature 200(2)
_cell_measurement_theta_max 20.54
_cell_measurement_theta_min 2.49
_cell_volume 4919(4)
_computing_cell_refinement 'SAINT (Bruker, 2002)'
_computing_data_collection 'SMART (Bruker, 2002)'
_computing_data_reduction SAINT
_computing_molecular_graphics 'SHELXTL (Sheldrick, 2001)'
_computing_publication_material 'SHELXTL (Sheldrick, 2001)'
_computing_structure_refinement 'SHELXL-97 (Sheldrick, 1997)'
_computing_structure_solution 'SHELXS-97 (Sheldrick, 1990)'
_diffrn_ambient_temperature 200(2)
_diffrn_detector_area_resol_mean 836.6
_diffrn_measured_fraction_theta_full 1.000
_diffrn_measured_fraction_theta_max 0.996
_diffrn_measurement_device_type 'Bruker AXS APEX diffractometer'
_diffrn_measurement_method \w
_diffrn_radiation_monochromator graphite
_diffrn_radiation_source 'fine-focus sealed tube'
_diffrn_radiation_type MoK\a
_diffrn_radiation_wavelength 0.71073
_diffrn_reflns_av_R_equivalents 0.1363
_diffrn_reflns_av_sigmaI/netI 0.1059
_diffrn_reflns_limit_h_max 20
_diffrn_reflns_limit_h_min -20
_diffrn_reflns_limit_k_max 26
_diffrn_reflns_limit_k_min -26
_diffrn_reflns_limit_l_max 23
_diffrn_reflns_limit_l_min -23
_diffrn_reflns_number 59619
_diffrn_reflns_theta_full 25.00
_diffrn_reflns_theta_max 28.31
_diffrn_reflns_theta_min 1.77
_diffrn_standards_decay_% 1
_diffrn_standards_interval_count 0
_diffrn_standards_interval_time 0
_diffrn_standards_number 0
_exptl_absorpt_coefficient_mu 2.266
_exptl_absorpt_correction_T_max 0.9351
_exptl_absorpt_correction_T_min 0.7743
_exptl_absorpt_correction_type multi-scan
_exptl_absorpt_process_details 'SADABS (Sheldrick, 2003)'
_exptl_crystal_colour red
_exptl_crystal_density_diffrn 1.367
_exptl_crystal_density_method 'not measured'
_exptl_crystal_description block
_exptl_crystal_F_000 2080
_exptl_crystal_size_max 0.12
_exptl_crystal_size_mid 0.12
_exptl_crystal_size_min 0.03
_refine_diff_density_max 0.656
_refine_diff_density_min -0.536
_refine_diff_density_rms 0.101
_refine_ls_extinction_method none
_refine_ls_goodness_of_fit_ref 1.009
_refine_ls_hydrogen_treatment constr
_refine_ls_matrix_type full
_refine_ls_number_parameters 557
_refine_ls_number_reflns 12185
_refine_ls_number_restraints 46
_refine_ls_restrained_S_all 1.016
_refine_ls_R_factor_all 0.1193
_refine_ls_R_factor_gt 0.0617
_refine_ls_shift/su_max 0.001
_refine_ls_shift/su_mean 0.000
_refine_ls_structure_factor_coef Fsqd
_refine_ls_weighting_details 'calc w=1/[\s^2^(Fo^2^)+(0.0523P)^2^] where P=(Fo^2^+2Fc^2^)/3'
_refine_ls_weighting_scheme calc
_refine_ls_wR_factor_gt 0.1266
_refine_ls_wR_factor_ref 0.1550
_reflns_number_gt 7221
_reflns_number_total 12185
_reflns_threshold_expression >2sigma(I)
_cod_data_source_file c6dt02598f2.cif
_cod_data_source_block darr043a
_cod_depositor_comments
;
The following automatic conversions were performed:

'_symmetry_cell_setting' value 'Monoclinic' changed to 'monoclinic'
according to
/usr/data/users/saulius/crontab/automatic-downloads/rss-feeds/RSC/lib/dictionaries/cif_core.dic
dictionary named 'cif_core.dic' version 2.4.2 from 2011-04-26.

Automatic conversion script
Id: cif_fix_values 4268 2015-11-12 08:31:59Z antanas 

 Adding full bibliography for 7040230--7040235.cif.
;
_cod_original_cell_volume 4919(3)
_cod_original_sg_symbol_H-M P2(1)/c
_cod_original_formula_sum 'C48.50 H58 Br2 Cl3 Cu N3'
_cod_database_code 7040234

loop_
_symmetry_equiv_pos_as_xyz
'x, y, z'
'-x, y+1/2, -z+1/2'
'-x, -y, -z'
'x, -y-1/2, z-1/2'

loop_
_atom_site_label
_atom_site_type_symbol
_atom_site_fract_x
_atom_site_fract_y
_atom_site_fract_z
_atom_site_U_iso_or_equiv
_atom_site_adp_type
_atom_site_occupancy
_atom_site_symmetry_multiplicity
_atom_site_calc_flag
_atom_site_refinement_flags
_atom_site_disorder_assembly
_atom_site_disorder_group
Cu Cu 0.09827(4) 0.31861(3) 0.35068(3) 0.02803(14) Uani 1 1 d . . .
Br1 Br 0.13637(4) 0.35984(2) 0.48563(3) 0.03446(13) Uani 1 1 d . . .
Br2 Br -0.00032(4) 0.21524(3) 0.34690(3) 0.04218(15) Uani 1 1 d . . .
N1 N 0.2337(3) 0.28136(18) 0.3680(2) 0.0287(8) Uani 1 1 d . . .
N2 N 0.0772(3) 0.30078(18) 0.2349(2) 0.0290(8) Uani 1 1 d . . .
N3 N -0.0279(3) 0.38123(18) 0.2732(2) 0.0282(8) Uani 1 1 d . . .
C1 C 0.3783(3) 0.3059(2) 0.5045(3) 0.0303(10) Uani 1 1 d . . .
C2 C 0.4378(4) 0.2785(3) 0.5839(3) 0.0439(13) Uani 1 1 d . . .
H2A H 0.4886 0.3049 0.6226 0.053 Uiso 1 1 calc R . .
C3 C 0.4270(4) 0.2153(3) 0.6092(3) 0.0465(14) Uani 1 1 d . . .
H3A H 0.4701 0.1998 0.6637 0.056 Uiso 1 1 calc R . .
C4 C 0.3534(4) 0.1745(3) 0.5555(3) 0.0388(12) Uani 1 1 d . . .
C5 C 0.2941(3) 0.2000(2) 0.4764(3) 0.0308(10) Uani 1 1 d . . .
H5A H 0.2428 0.1736 0.4383 0.037 Uiso 1 1 calc R . .
C6 C 0.3072(3) 0.2631(2) 0.4507(3) 0.0299(10) Uani 1 1 d . . .
C7 C 0.4000(4) 0.3776(2) 0.4865(3) 0.0364(11) Uani 1 1 d . . .
C8 C 0.5014(4) 0.3802(3) 0.4920(4) 0.0534(15) Uani 1 1 d . . .
H8A H 0.5052 0.3516 0.4481 0.080 Uiso 1 1 calc R . .
H8B H 0.5473 0.3648 0.5482 0.080 Uiso 1 1 calc R . .
H8C H 0.5168 0.4258 0.4833 0.080 Uiso 1 1 calc R . .
C9 C 0.3311(4) 0.4052(3) 0.3998(4) 0.0486(14) Uani 1 1 d . . .
H9A H 0.3353 0.3784 0.3547 0.073 Uiso 1 1 calc R . .
H9B H 0.3486 0.4511 0.3946 0.073 Uiso 1 1 calc R . .
H9C H 0.2655 0.4039 0.3946 0.073 Uiso 1 1 calc R . .
C10 C 0.3958(4) 0.4238(3) 0.5559(4) 0.0513(15) Uani 1 1 d . . .
H10A H 0.4116 0.4691 0.5465 0.077 Uiso 1 1 calc R . .
H10B H 0.4419 0.4086 0.6120 0.077 Uiso 1 1 calc R . .
H10C H 0.3311 0.4228 0.5531 0.077 Uiso 1 1 calc R . .
C11 C 0.3415(4) 0.1039(3) 0.5820(4) 0.0503(15) Uani 1 1 d . . .
C12 C 0.4287(5) 0.0632(3) 0.5919(5) 0.077(2) Uani 1 1 d . . .
H12A H 0.4349 0.0636 0.5383 0.115 Uiso 1 1 calc R . .
H12B H 0.4208 0.0176 0.6067 0.115 Uiso 1 1 calc R . .
H12C H 0.4864 0.0824 0.6370 0.115 Uiso 1 1 calc R . .
C13 C 0.3361(6) 0.1054(4) 0.6682(4) 0.084(2) Uani 1 1 d . . .
H13A H 0.3270 0.0604 0.6841 0.126 Uiso 1 1 calc R . .
H13B H 0.2822 0.1332 0.6636 0.126 Uiso 1 1 calc R . .
H13C H 0.3958 0.1237 0.7116 0.126 Uiso 1 1 calc R . .
C14 C 0.2549(5) 0.0698(3) 0.5157(4) 0.078(2) Uani 1 1 d . . .
H14A H 0.2588 0.0704 0.4611 0.116 Uiso 1 1 calc R . .
H14B H 0.1967 0.0929 0.5100 0.116 Uiso 1 1 calc R . .
H14C H 0.2528 0.0239 0.5329 0.116 Uiso 1 1 calc R . .
C15 C 0.2317(3) 0.2541(2) 0.2997(3) 0.0292(10) Uani 1 1 d . . .
C16 C 0.4014(4) 0.2292(3) 0.3253(3) 0.0459(13) Uani 1 1 d . . .
H16A H 0.4193 0.2729 0.3462 0.055 Uiso 1 1 calc R . .
C17 C 0.4701(4) 0.1857(3) 0.3226(4) 0.0544(15) Uani 1 1 d . . .
H17A H 0.5344 0.2001 0.3412 0.065 Uiso 1 1 calc R . .
C18 C 0.4453(5) 0.1224(3) 0.2932(4) 0.0584(17) Uani 1 1 d . . .
H18A H 0.4925 0.0926 0.2926 0.070 Uiso 1 1 calc R . .
C19 C 0.3512(5) 0.1024(3) 0.2646(4) 0.0669(19) Uani 1 1 d . . .
H19A H 0.3336 0.0588 0.2433 0.080 Uiso 1 1 calc R . .
C20 C 0.2825(4) 0.1451(3) 0.2665(4) 0.0517(15) Uani 1 1 d . . .
H20A H 0.2179 0.1308 0.2464 0.062 Uiso 1 1 calc R . .
C21 C 0.3077(4) 0.2090(2) 0.2978(3) 0.0332(11) Uani 1 1 d . . .
C22 C 0.1449(3) 0.2693(2) 0.2207(3) 0.0285(10) Uani 1 1 d . . .
C23 C 0.1319(4) 0.2535(3) 0.1391(3) 0.0374(12) Uani 1 1 d . . .
H23A H 0.1811 0.2325 0.1292 0.045 Uiso 1 1 calc R . .
C24 C 0.0440(4) 0.2694(3) 0.0718(3) 0.0428(13) Uani 1 1 d . . .
H24A H 0.0324 0.2586 0.0152 0.051 Uiso 1 1 calc R . .
C25 C -0.0263(4) 0.3009(3) 0.0879(3) 0.0418(13) Uani 1 1 d . . .
H25A H -0.0865 0.3115 0.0427 0.050 Uiso 1 1 calc R . .
C26 C -0.0067(3) 0.3167(2) 0.1713(3) 0.0301(10) Uani 1 1 d . . .
C27 C -0.0720(3) 0.3538(2) 0.1994(3) 0.0303(10) Uani 1 1 d . . .
C28 C -0.2217(4) 0.2924(3) 0.1222(4) 0.0509(15) Uani 1 1 d . . .
H28A H -0.1849 0.2529 0.1379 0.061 Uiso 1 1 calc R . .
C29 C -0.3206(5) 0.2887(3) 0.0766(4) 0.0607(17) Uani 1 1 d . . .
H29A H -0.3509 0.2466 0.0626 0.073 Uiso 1 1 calc R . .
C30 C -0.3750(4) 0.3454(3) 0.0516(4) 0.0579(17) Uani 1 1 d . . .
H30A H -0.4424 0.3427 0.0192 0.070 Uiso 1 1 calc R . .
C31 C -0.3308(4) 0.4061(3) 0.0739(4) 0.0589(17) Uani 1 1 d . . .
H31A H -0.3679 0.4455 0.0577 0.071 Uiso 1 1 calc R . .
C32 C -0.2322(4) 0.4097(3) 0.1201(4) 0.0502(15) Uani 1 1 d . . .
H32A H -0.2022 0.4517 0.1351 0.060 Uiso 1 1 calc R . .
C33 C -0.1765(4) 0.3530(3) 0.1447(3) 0.0350(11) Uani 1 1 d . . .
C34 C -0.0621(3) 0.4829(2) 0.3355(3) 0.0308(10) Uani 1 1 d . . .
C35 C -0.1144(4) 0.5073(3) 0.3785(3) 0.0377(12) Uani 1 1 d . . .
H35A H -0.1060 0.5523 0.3959 0.045 Uiso 1 1 calc R . .
C36 C -0.1772(4) 0.4694(3) 0.3964(3) 0.0385(12) Uani 1 1 d . . .
H36A H -0.2102 0.4890 0.4256 0.046 Uiso 1 1 calc R . .
C37 C -0.1939(3) 0.4032(2) 0.3732(3) 0.0335(11) Uani 1 1 d . A .
C38 C -0.1425(3) 0.3781(2) 0.3319(3) 0.0315(10) Uani 1 1 d . . .
H38A H -0.1506 0.3327 0.3160 0.038 Uiso 1 1 calc R . .
C39 C -0.0800(3) 0.4155(2) 0.3124(3) 0.0296(10) Uani 1 1 d . . .
C40 C 0.0017(4) 0.5285(2) 0.3110(3) 0.0340(11) Uani 1 1 d . . .
C41 C -0.0452(4) 0.5384(3) 0.2138(3) 0.0502(14) Uani 1 1 d . . .
H41A H -0.0473 0.4961 0.1857 0.075 Uiso 1 1 calc R . .
H41B H -0.0076 0.5703 0.1984 0.075 Uiso 1 1 calc R . .
H41C H -0.1105 0.5553 0.1956 0.075 Uiso 1 1 calc R . .
C42 C 0.1031(4) 0.5011(3) 0.3393(4) 0.0459(13) Uani 1 1 d . . .
H42A H 0.1006 0.4605 0.3077 0.069 Uiso 1 1 calc R . .
H42B H 0.1309 0.4913 0.4002 0.069 Uiso 1 1 calc R . .
H42C H 0.1428 0.5340 0.3282 0.069 Uiso 1 1 calc R . .
C43 C 0.0124(4) 0.5973(3) 0.3526(4) 0.0477(14) Uani 1 1 d . . .
H43A H 0.0431 0.5925 0.4145 0.072 Uiso 1 1 calc R . .
H43B H -0.0511 0.6173 0.3348 0.072 Uiso 1 1 calc R . .
H43C H 0.0518 0.6256 0.3348 0.072 Uiso 1 1 calc R . .
C44 C -0.2667(4) 0.3620(3) 0.3898(3) 0.0471(14) Uani 1 1 d D . .
C45 C -0.2059(11) 0.2994(7) 0.4396(12) 0.096(5) Uani 0.420(7) 1 d PD A 1
H45A H -0.1510 0.3141 0.4911 0.144 Uiso 0.420(7) 1 calc PR A 1
H45B H -0.1829 0.2753 0.4031 0.144 Uiso 0.420(7) 1 calc PR A 1
H45C H -0.2463 0.2701 0.4552 0.144 Uiso 0.420(7) 1 calc PR A 1
C46 C -0.3414(10) 0.3376(9) 0.3074(7) 0.075(4) Uani 0.420(7) 1 d PD A 1
H46A H -0.3793 0.3751 0.2741 0.112 Uiso 0.420(7) 1 calc PR A 1
H46B H -0.3835 0.3064 0.3180 0.112 Uiso 0.420(7) 1 calc PR A 1
H46C H -0.3106 0.3153 0.2757 0.112 Uiso 0.420(7) 1 calc PR A 1
C47 C -0.3017(13) 0.3946(9) 0.4479(10) 0.071(4) Uani 0.420(7) 1 d PD A 1
H47A H -0.3379 0.4345 0.4208 0.106 Uiso 0.420(7) 1 calc PR A 1
H47B H -0.2468 0.4068 0.5010 0.106 Uiso 0.420(7) 1 calc PR A 1
H47C H -0.3432 0.3640 0.4603 0.106 Uiso 0.420(7) 1 calc PR A 1
C45' C -0.2671(10) 0.2883(5) 0.3714(10) 0.096(5) Uani 0.580(7) 1 d PD A 2
H45D H -0.2792 0.2819 0.3119 0.144 Uiso 0.580(7) 1 calc PR A 2
H45E H -0.3175 0.2664 0.3819 0.144 Uiso 0.580(7) 1 calc PR A 2
H45F H -0.2048 0.2692 0.4085 0.144 Uiso 0.580(7) 1 calc PR A 2
C46' C -0.3701(7) 0.3890(7) 0.3298(7) 0.075(4) Uani 0.580(7) 1 d PD A 2
H46D H -0.3748 0.4357 0.3426 0.112 Uiso 0.580(7) 1 calc PR A 2
H46E H -0.4184 0.3634 0.3394 0.112 Uiso 0.580(7) 1 calc PR A 2
H46F H -0.3811 0.3845 0.2704 0.112 Uiso 0.580(7) 1 calc PR A 2
C47' C -0.2583(9) 0.3708(7) 0.4807(6) 0.071(4) Uani 0.580(7) 1 d PD A 2
H47D H -0.2623 0.4179 0.4921 0.106 Uiso 0.580(7) 1 calc PR A 2
H47E H -0.1967 0.3531 0.5217 0.106 Uiso 0.580(7) 1 calc PR A 2
H47F H -0.3106 0.3469 0.4861 0.106 Uiso 0.580(7) 1 calc PR A 2
C48 C 0.7843(6) 0.3853(5) 0.8157(5) 0.099(3) Uani 1 1 d . . .
H48A H 0.8273 0.4235 0.8232 0.118 Uiso 1 1 calc R . .
H48B H 0.8221 0.3445 0.8220 0.118 Uiso 1 1 calc R . .
Cl1 Cl 0.74540(18) 0.38725(11) 0.89627(15) 0.0960(7) Uani 1 1 d . . .
Cl2 Cl 0.6962(2) 0.3876(2) 0.71818(18) 0.1915(17) Uani 1 1 d . . .
C49 C 0.009(2) 0.4551(19) 0.0131(17) 0.167(15) Uani 0.50 1 d PDU B -1
H49A H 0.0286 0.4239 -0.0206 0.200 Uiso 0.50 1 calc PR B -1
H49B H -0.0527 0.4396 0.0101 0.200 Uiso 0.50 1 calc PR B -1
Cl3 Cl -0.0074(11) 0.5301(8) -0.0333(8) 0.199(6) Uani 0.50 1 d PDU B -1
Cl4 Cl 0.0919(5) 0.4507(3) 0.1157(4) 0.1210(18) Uani 0.50 1 d PDU B -1

loop_
_atom_site_aniso_label
_atom_site_aniso_U_11
_atom_site_aniso_U_22
_atom_site_aniso_U_33
_atom_site_aniso_U_23
_atom_site_aniso_U_13
_atom_site_aniso_U_12
Cu 0.0320(3) 0.0325(3) 0.0206(3) -0.0029(2) 0.0123(2) 0.0018(2)
Br1 0.0470(3) 0.0354(3) 0.0239(2) -0.0041(2) 0.0181(2) -0.0015(2)
Br2 0.0593(4) 0.0318(3) 0.0400(3) -0.0061(2) 0.0257(3) -0.0090(2)
N1 0.034(2) 0.027(2) 0.0253(19) 0.0014(16) 0.0124(17) 0.0004(17)
N2 0.036(2) 0.030(2) 0.0211(18) -0.0021(16) 0.0123(17) 0.0018(17)
N3 0.034(2) 0.024(2) 0.0265(19) -0.0003(16) 0.0123(17) 0.0024(16)
C1 0.031(3) 0.030(3) 0.031(2) -0.001(2) 0.014(2) 0.000(2)
C2 0.039(3) 0.044(3) 0.033(3) -0.007(2) 0.001(2) -0.007(2)
C3 0.053(4) 0.041(3) 0.029(3) 0.005(2) 0.001(2) 0.002(3)
C4 0.043(3) 0.035(3) 0.034(3) 0.002(2) 0.013(2) 0.004(2)
C5 0.032(3) 0.029(3) 0.027(2) -0.0034(19) 0.008(2) -0.001(2)
C6 0.030(2) 0.036(3) 0.023(2) -0.0021(19) 0.0111(19) 0.005(2)
C7 0.038(3) 0.031(3) 0.043(3) -0.004(2) 0.020(2) -0.004(2)
C8 0.045(3) 0.046(3) 0.076(4) -0.010(3) 0.032(3) -0.011(3)
C9 0.052(4) 0.036(3) 0.059(4) 0.011(3) 0.024(3) 0.001(3)
C10 0.060(4) 0.038(3) 0.060(4) -0.010(3) 0.031(3) -0.010(3)
C11 0.059(4) 0.037(3) 0.045(3) 0.010(3) 0.013(3) -0.001(3)
C12 0.097(6) 0.036(4) 0.093(6) 0.010(4) 0.037(5) 0.014(4)
C13 0.136(8) 0.059(5) 0.071(5) 0.016(4) 0.058(5) -0.001(5)
C14 0.083(5) 0.049(4) 0.080(5) 0.015(4) 0.015(4) -0.019(4)
C15 0.031(2) 0.033(3) 0.026(2) -0.003(2) 0.015(2) -0.001(2)
C16 0.046(3) 0.048(3) 0.049(3) -0.005(3) 0.025(3) -0.001(3)
C17 0.036(3) 0.066(4) 0.067(4) -0.002(3) 0.027(3) 0.006(3)
C18 0.049(4) 0.066(4) 0.061(4) -0.005(3) 0.024(3) 0.028(3)
C19 0.067(5) 0.045(4) 0.086(5) -0.021(3) 0.031(4) 0.011(3)
C20 0.046(3) 0.045(3) 0.063(4) -0.016(3) 0.023(3) 0.001(3)
C21 0.038(3) 0.037(3) 0.027(2) -0.003(2) 0.016(2) 0.002(2)
C22 0.037(3) 0.029(3) 0.023(2) -0.0010(18) 0.016(2) 0.004(2)
C23 0.045(3) 0.042(3) 0.029(2) -0.006(2) 0.020(2) 0.005(2)
C24 0.057(4) 0.052(3) 0.019(2) -0.003(2) 0.016(2) 0.011(3)
C25 0.045(3) 0.050(3) 0.023(2) -0.003(2) 0.007(2) 0.014(3)
C26 0.037(3) 0.027(2) 0.025(2) -0.0028(19) 0.012(2) 0.004(2)
C27 0.034(3) 0.025(2) 0.032(2) 0.002(2) 0.015(2) 0.003(2)
C28 0.045(3) 0.042(3) 0.056(4) -0.013(3) 0.013(3) 0.004(3)
C29 0.054(4) 0.055(4) 0.068(4) -0.019(3) 0.021(3) -0.014(3)
C30 0.032(3) 0.082(5) 0.045(3) -0.007(3) 0.002(3) -0.002(3)
C31 0.034(3) 0.060(4) 0.064(4) 0.010(3) 0.003(3) 0.010(3)
C32 0.038(3) 0.049(4) 0.052(3) 0.011(3) 0.008(3) 0.005(3)
C33 0.034(3) 0.042(3) 0.027(2) -0.004(2) 0.012(2) 0.006(2)
C34 0.034(3) 0.030(3) 0.027(2) -0.0035(19) 0.011(2) 0.001(2)
C35 0.046(3) 0.031(3) 0.036(3) -0.007(2) 0.018(2) 0.004(2)
C36 0.043(3) 0.040(3) 0.040(3) -0.005(2) 0.025(2) 0.007(2)
C37 0.034(3) 0.035(3) 0.031(2) -0.001(2) 0.014(2) 0.002(2)
C38 0.032(3) 0.030(3) 0.030(2) -0.004(2) 0.012(2) 0.002(2)
C39 0.031(2) 0.031(3) 0.026(2) -0.0006(19) 0.011(2) 0.006(2)
C40 0.036(3) 0.027(3) 0.036(3) 0.000(2) 0.014(2) -0.002(2)
C41 0.064(4) 0.041(3) 0.041(3) 0.005(3) 0.018(3) -0.005(3)
C42 0.042(3) 0.036(3) 0.062(4) 0.002(3) 0.025(3) -0.006(2)
C43 0.053(4) 0.031(3) 0.056(4) -0.007(3) 0.021(3) -0.003(2)
C44 0.052(3) 0.047(3) 0.051(3) -0.001(3) 0.030(3) -0.004(3)
C45 0.091(10) 0.059(7) 0.176(17) -0.025(8) 0.095(11) -0.035(7)
C46 0.036(5) 0.116(11) 0.058(6) 0.018(7) 0.007(4) -0.017(6)
C47 0.060(10) 0.094(11) 0.072(8) 0.009(7) 0.041(7) -0.011(7)
C45' 0.091(10) 0.059(7) 0.176(17) -0.025(8) 0.095(11) -0.035(7)
C46' 0.036(5) 0.116(11) 0.058(6) 0.018(7) 0.007(4) -0.017(6)
C47' 0.060(10) 0.094(11) 0.072(8) 0.009(7) 0.041(7) -0.011(7)
C48 0.080(6) 0.124(8) 0.088(6) -0.005(5) 0.033(5) 0.013(5)
Cl1 0.1183(19) 0.0744(14) 0.1066(17) -0.0007(12) 0.0590(15) 0.0158(13)
Cl2 0.121(3) 0.318(5) 0.089(2) 0.005(3) 0.0017(17) -0.055(3)
C49 0.063(14) 0.080(14) 0.26(2) -0.014(14) -0.026(19) 0.008(11)
Cl3 0.261(13) 0.170(11) 0.210(9) 0.055(8) 0.142(9) 0.037(9)
Cl4 0.141(5) 0.127(4) 0.132(4) -0.023(3) 0.094(4) -0.031(4)

loop_
_atom_type_symbol
_atom_type_description
_atom_type_scat_dispersion_real
_atom_type_scat_dispersion_imag
_atom_type_scat_source
C C 0.0033 0.0016 'International Tables Vol C Tables 4.2.6.8 and 6.1.1.4'
H H 0.0000 0.0000 'International Tables Vol C Tables 4.2.6.8 and 6.1.1.4'
N N 0.0061 0.0033 'International Tables Vol C Tables 4.2.6.8 and 6.1.1.4'
Cu Cu 0.3201 1.2651 'International Tables Vol C Tables 4.2.6.8 and 6.1.1.4'
Br Br -0.2901 2.4595 'International Tables Vol C Tables 4.2.6.8 and 6.1.1.4'
Cl Cl 0.1484 0.1585 'International Tables Vol C Tables 4.2.6.8 and 6.1.1.4'

loop_
_geom_angle_atom_site_label_1
_geom_angle_atom_site_label_2
_geom_angle_atom_site_label_3
_geom_angle
N2 Cu N1 78.22(15)
N2 Cu N3 76.25(15)
N1 Cu N3 147.27(14)
N2 Cu Br1 168.51(12)
N1 Cu Br1 100.28(10)
N3 Cu Br1 100.66(10)
N2 Cu Br2 89.42(12)
N1 Cu Br2 104.68(11)
N3 Cu Br2 95.24(11)
Br1 Cu Br2 101.94(3)
C15 N1 C6 120.1(4)
C15 N1 Cu 112.8(3)
C6 N1 Cu 122.4(3)
C26 N2 C22 121.3(4)
C26 N2 Cu 119.4(3)
C22 N2 Cu 119.2(3)
C27 N3 C39 121.1(4)
C27 N3 Cu 108.0(3)
C39 N3 Cu 120.5(3)
C6 C1 C2 114.2(4)
C6 C1 C7 128.4(4)
C2 C1 C7 117.4(4)
C3 C2 C1 124.1(5)
C2 C3 C4 120.6(5)
C5 C4 C3 116.7(5)
C5 C4 C11 122.1(5)
C3 C4 C11 121.2(5)
C4 C5 C6 122.3(4)
C5 C6 C1 122.2(4)
C5 C6 N1 113.1(4)
C1 C6 N1 124.3(4)
C8 C7 C9 107.9(4)
C8 C7 C1 109.0(4)
C9 C7 C1 114.9(4)
C8 C7 C10 108.5(4)
C9 C7 C10 107.8(4)
C1 C7 C10 108.6(4)
C14 C11 C12 106.9(6)
C14 C11 C4 112.1(5)
C12 C11 C4 108.7(5)
C14 C11 C13 110.7(6)
C12 C11 C13 108.4(5)
C4 C11 C13 109.8(5)
N1 C15 C22 114.7(4)
N1 C15 C21 124.7(4)
C22 C15 C21 120.6(4)
C21 C16 C17 120.2(5)
C18 C17 C16 120.5(6)
C17 C18 C19 119.4(5)
C20 C19 C18 120.8(6)
C19 C20 C21 120.0(6)
C16 C21 C20 119.2(5)
C16 C21 C15 121.9(5)
C20 C21 C15 118.9(5)
N2 C22 C23 121.4(4)
N2 C22 C15 113.2(4)
C23 C22 C15 125.4(4)
C22 C23 C24 117.9(5)
C25 C24 C23 119.9(4)
C24 C25 C26 118.7(4)
N2 C26 C25 120.8(4)
N2 C26 C27 113.5(4)
C25 C26 C27 125.7(4)
N3 C27 C33 127.3(4)
N3 C27 C26 113.5(4)
C33 C27 C26 119.1(4)
C33 C28 C29 120.6(5)
C30 C29 C28 120.5(6)
C31 C30 C29 119.4(5)
C30 C31 C32 119.9(6)
C33 C32 C31 121.2(6)
C28 C33 C32 118.3(5)
C28 C33 C27 118.1(5)
C32 C33 C27 123.4(5)
C35 C34 C39 113.8(4)
C35 C34 C40 121.4(4)
C39 C34 C40 124.6(4)
C36 C35 C34 123.3(5)
C35 C36 C37 122.1(4)
C38 C37 C36 115.5(5)
C38 C37 C44 122.5(4)
C36 C37 C44 122.0(4)
C37 C38 C39 123.3(5)
C38 C39 C34 122.0(4)
C38 C39 N3 116.6(4)
C34 C39 N3 121.2(4)
C42 C40 C34 112.6(4)
C42 C40 C41 109.5(4)
C34 C40 C41 109.2(4)
C42 C40 C43 106.6(4)
C34 C40 C43 111.1(4)
C41 C40 C43 107.6(4)
C46 C44 C47 116.5(9)
C46 C44 C45' 62.7(8)
C47 C44 C45' 127.2(11)
C46 C44 C37 109.1(7)
C47 C44 C37 113.7(9)
C45' C44 C37 115.4(6)
C46 C44 C47' 135.8(9)
C47 C44 C47' 31.4(7)
C45' C44 C47' 108.6(7)
C37 C44 C47' 112.9(7)
C46 C44 C46' 48.2(7)
C47 C44 C46' 74.9(8)
C45' C44 C46' 106.6(7)
C37 C44 C46' 107.8(6)
C47' C44 C46' 104.7(6)
C46 C44 C45 107.1(8)
C47 C44 C45 106.4(8)
C45' C44 C45 44.4(7)
C37 C44 C45 103.0(7)
C47' C44 C45 76.2(8)
C46' C44 C45 145.6(8)
Cl2 C48 Cl1 114.1(5)
Cl3 C49 Cl4 116(2)

loop_
_geom_bond_atom_site_label_1
_geom_bond_atom_site_label_2
_geom_bond_distance
Cu N2 1.935(4)
Cu N1 2.120(4)
Cu N3 2.228(4)
Cu Br1 2.3212(9)
Cu Br2 2.5702(10)
N1 C15 1.301(5)
N1 C6 1.449(6)
N2 C26 1.334(6)
N2 C22 1.337(6)
N3 C27 1.295(6)
N3 C39 1.438(5)
C1 C6 1.396(6)
C1 C2 1.406(7)
C1 C7 1.549(7)
C2 C3 1.384(7)
C3 C4 1.391(7)
C4 C5 1.386(6)
C4 C11 1.535(7)
C5 C6 1.394(6)
C7 C8 1.530(7)
C7 C9 1.533(7)
C7 C10 1.552(7)
C11 C14 1.508(8)
C11 C12 1.524(9)
C11 C13 1.541(8)
C15 C22 1.485(6)
C15 C21 1.498(6)
C16 C21 1.378(7)
C16 C17 1.395(7)
C17 C18 1.370(8)
C18 C19 1.380(9)
C19 C20 1.380(8)
C20 C21 1.391(7)
C22 C23 1.386(6)
C23 C24 1.399(7)
C24 C25 1.388(7)
C25 C26 1.389(6)
C26 C27 1.498(6)
C27 C33 1.481(7)
C28 C33 1.381(7)
C28 C29 1.388(8)
C29 C30 1.378(9)
C30 C31 1.376(8)
C31 C32 1.387(7)
C32 C33 1.385(7)
C34 C35 1.408(6)
C34 C39 1.413(6)
C34 C40 1.539(7)
C35 C36 1.374(7)
C36 C37 1.389(7)
C37 C38 1.377(6)
C37 C44 1.525(7)
C38 C39 1.380(6)
C40 C42 1.530(7)
C40 C41 1.544(7)
C40 C43 1.544(7)
C44 C46 1.488(11)
C44 C47 1.492(11)
C44 C45' 1.524(10)
C44 C47' 1.545(10)
C44 C46' 1.583(9)
C44 C45 1.594(12)
C48 Cl2 1.661(8)
C48 Cl1 1.750(8)
C49 Cl3 1.685(19)
C49 Cl4 1.69(2)

loop_
_geom_torsion_atom_site_label_1
_geom_torsion_atom_site_label_2
_geom_torsion_atom_site_label_3
_geom_torsion_atom_site_label_4
_geom_torsion
N2 Cu N1 C15 -12.3(3)
N3 Cu N1 C15 -51.6(4)
Br1 Cu N1 C15 179.3(3)
Br2 Cu N1 C15 74.0(3)
N2 Cu N1 C6 -168.2(4)
N3 Cu N1 C6 152.5(3)
Br1 Cu N1 C6 23.5(3)
Br2 Cu N1 C6 -81.9(3)
N1 Cu N2 C26 -176.4(4)
N3 Cu N2 C26 -17.1(3)
Br1 Cu N2 C26 -92.7(7)
Br2 Cu N2 C26 78.5(3)
N1 Cu N2 C22 7.4(3)
N3 Cu N2 C22 166.7(4)
Br1 Cu N2 C22 91.1(7)
Br2 Cu N2 C22 -97.7(3)
N2 Cu N3 C27 26.8(3)
N1 Cu N3 C27 66.5(4)
Br1 Cu N3 C27 -164.5(3)
Br2 Cu N3 C27 -61.3(3)
N2 Cu N3 C39 172.1(4)
N1 Cu N3 C39 -148.2(3)
Br1 Cu N3 C39 -19.3(3)
Br2 Cu N3 C39 84.0(3)
C6 C1 C2 C3 -1.7(8)
C7 C1 C2 C3 179.7(5)
C1 C2 C3 C4 -0.5(9)
C2 C3 C4 C5 1.1(8)
C2 C3 C4 C11 178.9(5)
C3 C4 C5 C6 0.6(8)
C11 C4 C5 C6 -177.3(5)
C4 C5 C6 C1 -2.9(7)
C4 C5 C6 N1 -176.3(4)
C2 C1 C6 C5 3.3(7)
C7 C1 C6 C5 -178.2(4)
C2 C1 C6 N1 175.9(4)
C7 C1 C6 N1 -5.6(8)
C15 N1 C6 C5 -72.4(5)
Cu N1 C6 C5 81.8(4)
C15 N1 C6 C1 114.4(5)
Cu N1 C6 C1 -91.4(5)
C6 C1 C7 C8 -118.3(5)
C2 C1 C7 C8 60.2(6)
C6 C1 C7 C9 3.0(7)
C2 C1 C7 C9 -178.6(5)
C6 C1 C7 C10 123.8(5)
C2 C1 C7 C10 -57.8(6)
C5 C4 C11 C14 -4.7(8)
C3 C4 C11 C14 177.6(6)
C5 C4 C11 C12 113.3(6)
C3 C4 C11 C12 -64.5(7)
C5 C4 C11 C13 -128.2(6)
C3 C4 C11 C13 54.0(8)
C6 N1 C15 C22 171.2(4)
Cu N1 C15 C22 14.7(5)
C6 N1 C15 C21 -7.2(7)
Cu N1 C15 C21 -163.7(4)
C21 C16 C17 C18 -0.5(9)
C16 C17 C18 C19 1.4(10)
C17 C18 C19 C20 -1.0(10)
C18 C19 C20 C21 -0.2(10)
C17 C16 C21 C20 -0.7(8)
C17 C16 C21 C15 179.9(5)
C19 C20 C21 C16 1.1(8)
C19 C20 C21 C15 -179.5(5)
N1 C15 C21 C16 -59.7(7)
C22 C15 C21 C16 122.0(5)
N1 C15 C21 C20 120.9(5)
C22 C15 C21 C20 -57.4(6)
C26 N2 C22 C23 1.7(7)
Cu N2 C22 C23 177.8(4)
C26 N2 C22 C15 -178.1(4)
Cu N2 C22 C15 -2.0(5)
N1 C15 C22 N2 -9.1(6)
C21 C15 C22 N2 169.3(4)
N1 C15 C22 C23 171.1(5)
C21 C15 C22 C23 -10.4(7)
N2 C22 C23 C24 -2.2(7)
C15 C22 C23 C24 177.6(5)
C22 C23 C24 C25 0.9(8)
C23 C24 C25 C26 0.8(8)
C22 N2 C26 C25 0.1(7)
Cu N2 C26 C25 -176.1(4)
C22 N2 C26 C27 -178.0(4)
Cu N2 C26 C27 5.9(5)
C24 C25 C26 N2 -1.3(8)
C24 C25 C26 C27 176.5(5)
C39 N3 C27 C33 0.7(7)
Cu N3 C27 C33 145.7(4)
C39 N3 C27 C26 -176.2(4)
Cu N3 C27 C26 -31.2(4)
N2 C26 C27 N3 19.8(6)
C25 C26 C27 N3 -158.1(5)
N2 C26 C27 C33 -157.4(4)
C25 C26 C27 C33 24.7(7)
C33 C28 C29 C30 1.4(10)
C28 C29 C30 C31 -1.6(10)
C29 C30 C31 C32 1.0(10)
C30 C31 C32 C33 -0.2(10)
C29 C28 C33 C32 -0.6(8)
C29 C28 C33 C27 175.0(5)
C31 C32 C33 C28 0.0(8)
C31 C32 C33 C27 -175.4(5)
N3 C27 C33 C28 -121.2(6)
C26 C27 C33 C28 55.5(6)
N3 C27 C33 C32 54.1(7)
C26 C27 C33 C32 -129.1(5)
C39 C34 C35 C36 0.0(7)
C40 C34 C35 C36 175.4(5)
C34 C35 C36 C37 0.0(8)
C35 C36 C37 C38 0.7(7)
C35 C36 C37 C44 -177.3(5)
C36 C37 C38 C39 -1.4(7)
C44 C37 C38 C39 176.5(5)
C37 C38 C39 C34 1.5(7)
C37 C38 C39 N3 176.8(4)
C35 C34 C39 C38 -0.7(7)
C40 C34 C39 C38 -176.0(4)
C35 C34 C39 N3 -175.8(4)
C40 C34 C39 N3 9.0(7)
C27 N3 C39 C38 63.1(6)
Cu N3 C39 C38 -77.6(5)
C27 N3 C39 C34 -121.6(5)
Cu N3 C39 C34 97.7(4)
C35 C34 C40 C42 129.3(5)
C39 C34 C40 C42 -55.8(6)
C35 C34 C40 C41 -108.9(5)
C39 C34 C40 C41 66.0(6)
C35 C34 C40 C43 9.7(6)
C39 C34 C40 C43 -175.4(4)
C38 C37 C44 C46 -58.1(10)
C36 C37 C44 C46 119.7(9)
C38 C37 C44 C47 170.0(8)
C36 C37 C44 C47 -12.1(10)
C38 C37 C44 C45' 10.0(9)
C36 C37 C44 C45' -172.2(8)
C38 C37 C44 C47' 135.8(7)
C36 C37 C44 C47' -46.4(8)
C38 C37 C44 C46' -109.1(7)
C36 C37 C44 C46' 68.8(7)
C38 C37 C44 C45 55.4(9)
C36 C37 C44 C45 -126.8(8)
